data_4328239
loop_
_publ_author_name
'Avia Tzubery'
'Edit Y. Tshuva'

_publ_section_title
;
 Cytotoxicity and Hydrolysis of trans-Ti(IV) Complexes of Salen Ligands:
 Structure-Activity Relationship Studies
;
_journal_name_full 'Inorganic Chemistry'
_journal_page_first 1796
_journal_page_last 1804
_journal_paper_doi 10.1021/ic202092u
_journal_volume 51
_journal_year 2012
_chemical_formula_moiety 'C29 H24 Cl2 N2 O4 Ti'
_chemical_formula_sum 'C29 H24 Cl2 N2 O4 Ti'
_chemical_formula_weight 583.30
_chemical_name_systematic
; 
 ? 
;
_space_group_IT_number 2
_symmetry_cell_setting triclinic
_symmetry_space_group_name_Hall '-P 1'
_symmetry_space_group_name_H-M 'P -1'
_atom_sites_solution_hydrogens geom
_atom_sites_solution_primary direct
_atom_sites_solution_secondary difmap
_audit_creation_method SHELXL-97
_cell_angle_alpha 93.968(5)
_cell_angle_beta 104.301(5)
_cell_angle_gamma 109.979(5)
_cell_formula_units_Z 2
_cell_length_a 8.877(3)
_cell_length_b 9.769(3)
_cell_length_c 16.796(5)
_cell_measurement_temperature 173(1)
_cell_volume 1307.5(7)
_computing_cell_refinement 'Bruker SMART'
_computing_data_collection 'Bruker SMART'
_computing_data_reduction 'Bruker SAINT'
_computing_molecular_graphics 'Bruker SHELXTL'
_computing_publication_material 'Bruker SHELXTL'
_computing_structure_refinement 'SHELXL-97 (Sheldrick, 1997)'
_computing_structure_solution 'SHELXS-97 (Sheldrick, 1990)'
_diffrn_ambient_temperature 173(1)
_diffrn_measured_fraction_theta_full 0.950
_diffrn_measured_fraction_theta_max 0.950
_diffrn_measurement_device_type 'CCD area detector'
_diffrn_measurement_method 'phi and omega scans'
_diffrn_radiation_monochromator graphite
_diffrn_radiation_source 'fine-focus sealed tube'
_diffrn_radiation_type MoK\a
_diffrn_radiation_wavelength 0.71073
_diffrn_reflns_av_R_equivalents 0.0246
_diffrn_reflns_av_sigmaI/netI 0.0344
_diffrn_reflns_limit_h_max 11
_diffrn_reflns_limit_h_min -11
_diffrn_reflns_limit_k_max 12
_diffrn_reflns_limit_k_min -12
_diffrn_reflns_limit_l_max 21
_diffrn_reflns_limit_l_min -21
_diffrn_reflns_number 14979
_diffrn_reflns_theta_full 28.05
_diffrn_reflns_theta_max 28.05
_diffrn_reflns_theta_min 2.25
_exptl_absorpt_coefficient_mu 0.571
_exptl_absorpt_correction_type none
_exptl_crystal_colour red
_exptl_crystal_density_diffrn 1.482
_exptl_crystal_description plate
_exptl_crystal_F_000 600
_exptl_crystal_size_max 0.38
_exptl_crystal_size_mid 0.14
_exptl_crystal_size_min 0.10
_refine_diff_density_max 0.927
_refine_diff_density_min -0.743
_refine_diff_density_rms 0.070
_refine_ls_extinction_method none
_refine_ls_goodness_of_fit_ref 1.074
_refine_ls_hydrogen_treatment constr
_refine_ls_matrix_type full
_refine_ls_number_parameters 345
_refine_ls_number_reflns 6024
_refine_ls_number_restraints 0
_refine_ls_restrained_S_all 1.074
_refine_ls_R_factor_all 0.0540
_refine_ls_R_factor_gt 0.0483
_refine_ls_shift/su_max 0.003
_refine_ls_shift/su_mean 0.000
_refine_ls_structure_factor_coef Fsqd
_refine_ls_weighting_details 'calc w=1/[\s^2^(Fo^2^)+(0.0537P)^2^+1.1046P] where P=(Fo^2^+2Fc^2^)/3'
_refine_ls_weighting_scheme calc
_refine_ls_wR_factor_gt 0.1186
_refine_ls_wR_factor_ref 0.1222
_reflns_number_gt 5388
_reflns_number_total 6024
_reflns_threshold_expression >2sigma(I)
_cod_data_source_file ic202092u_si_002_7.cif
_cod_data_source_block Lig2Ti(O2Ar)
_cod_original_cell_volume 1307.6(7)
_cod_database_code 4328239

loop_
_symmetry_equiv_pos_as_xyz
'x, y, z'
'-x, -y, -z'

loop_
_atom_site_label
_atom_site_type_symbol
_atom_site_fract_x
_atom_site_fract_y
_atom_site_fract_z
_atom_site_U_iso_or_equiv
_atom_site_adp_type
_atom_site_occupancy
_atom_site_symmetry_multiplicity
_atom_site_calc_flag
_atom_site_refinement_flags
C1 C 0.2821(2) 0.3644(2) 0.44172(13) 0.0223(4) Uani 1 1 d .
C2 C 0.3688(3) 0.2739(2) 0.47246(14) 0.0271(4) Uani 1 1 d .
H2 H 0.3946 0.2139 0.4350 0.032 Uiso 1 1 calc R
C3 C 0.4166(3) 0.2720(2) 0.55679(15) 0.0300(5) Uani 1 1 d .
H3 H 0.4740 0.2091 0.5762 0.036 Uiso 1 1 calc R
C4 C 0.3837(3) 0.3596(3) 0.61502(14) 0.0295(5) Uani 1 1 d .
C5 C 0.3025(3) 0.4511(2) 0.58523(14) 0.0285(5) Uani 1 1 d .
H5 H 0.2819 0.5136 0.6236 0.034 Uiso 1 1 calc R
C6 C 0.2492(3) 0.4550(2) 0.49946(13) 0.0239(4) Uani 1 1 d .
C7 C 0.1854(3) 0.5659(2) 0.47321(13) 0.0250(4) Uani 1 1 d .
H7 H 0.1942 0.6413 0.5149 0.030 Uiso 1 1 calc R
C8 C 0.0824(2) 0.6964(2) 0.37336(13) 0.0233(4) Uani 1 1 d .
C9 C 0.0628(3) 0.8023(2) 0.42587(15) 0.0295(5) Uani 1 1 d .
H9 H 0.0720 0.7941 0.4828 0.035 Uiso 1 1 calc R
C10 C 0.0298(3) 0.9196(2) 0.39391(16) 0.0328(5) Uani 1 1 d .
H10 H 0.0195 0.9935 0.4296 0.039 Uiso 1 1 calc R
C11 C 0.0116(3) 0.9300(3) 0.31050(16) 0.0341(5) Uani 1 1 d .
H11 H -0.0131 1.0100 0.2893 0.041 Uiso 1 1 calc R
C12 C 0.0293(3) 0.8246(2) 0.25788(15) 0.0288(5) Uani 1 1 d .
H12 H 0.0143 0.8309 0.2004 0.035 Uiso 1 1 calc R
C13 C 0.0690(2) 0.7095(2) 0.28973(13) 0.0236(4) Uani 1 1 d .
C14 C 0.1436(3) 0.6231(2) 0.17649(13) 0.0261(4) Uani 1 1 d .
H14 H 0.1650 0.7197 0.1633 0.031 Uiso 1 1 calc R
C15 C 0.1655(3) 0.5180(2) 0.12139(13) 0.0254(4) Uani 1 1 d .
C16 C 0.2242(3) 0.5660(3) 0.05332(14) 0.0304(5) Uani 1 1 d .
H16 H 0.2474 0.6660 0.0461 0.037 Uiso 1 1 calc R
C17 C 0.2488(3) 0.4722(3) -0.00275(14) 0.0338(5) Uani 1 1 d .
C18 C 0.2117(3) 0.3258(3) 0.00869(14) 0.0352(5) Uani 1 1 d .
H18 H 0.2264 0.2591 -0.0299 0.042 Uiso 1 1 calc R
C19 C 0.1539(3) 0.2741(3) 0.07472(14) 0.0314(5) Uani 1 1 d .
H19 H 0.1300 0.1736 0.0808 0.038 Uiso 1 1 calc R
C20 C 0.1308(3) 0.3698(2) 0.13231(13) 0.0249(4) Uani 1 1 d .
C21 C 0.4377(3) 0.3565(3) 0.70707(15) 0.0409(6) Uani 1 1 d .
H21A H 0.5450 0.4379 0.7333 0.061 Uiso 1 1 calc R
H21B H 0.4503 0.2623 0.7155 0.061 Uiso 1 1 calc R
H21C H 0.3530 0.3672 0.7323 0.061 Uiso 1 1 calc R
C22 C 0.3157(4) 0.5253(4) -0.07429(16) 0.0460(7) Uani 1 1 d .
H22A H 0.2259 0.5342 -0.1186 0.069 Uiso 1 1 calc R
H22B H 0.3573 0.4541 -0.0962 0.069 Uiso 1 1 calc R
H22C H 0.4073 0.6218 -0.0544 0.069 Uiso 1 1 calc R
C23 C -0.2404(2) 0.1882(2) 0.32151(12) 0.0215(4) Uani 1 1 d .
C24 C -0.3499(3) 0.0704(2) 0.34595(14) 0.0293(5) Uani 1 1 d .
H24 H -0.3089 0.0120 0.3819 0.035 Uiso 1 1 calc R
C25 C -0.5206(3) 0.0401(3) 0.31655(16) 0.0344(5) Uani 1 1 d .
H25 H -0.5970 -0.0399 0.3327 0.041 Uiso 1 1 calc R
C26 C -0.5812(3) 0.1246(3) 0.26408(16) 0.0349(5) Uani 1 1 d .
H26 H -0.6985 0.1018 0.2447 0.042 Uiso 1 1 calc R
C27 C -0.4723(3) 0.2426(3) 0.23944(15) 0.0318(5) Uani 1 1 d .
H27 H -0.5139 0.3003 0.2033 0.038 Uiso 1 1 calc R
C28 C -0.3015(3) 0.2742(2) 0.26882(13) 0.0235(4) Uani 1 1 d .
C29 C 0.7075(4) 0.0569(4) 0.0996(2) 0.0707(11) Uani 1 1 d .
H29A H 0.8192 0.1197 0.1372 0.085 Uiso 1 1 calc R
H29B H 0.6305 0.1097 0.1008 0.085 Uiso 1 1 calc R
Cl1 Cl 0.72156(11) 0.02904(9) -0.00314(6) 0.0627(2) Uani 1 1 d .
Cl2 Cl 0.63494(13) -0.11027(12) 0.13588(5) 0.0694(3) Uani 1 1 d .
N1 N 0.1164(2) 0.57008(18) 0.39626(11) 0.0217(3) Uani 1 1 d .
N2 N 0.0969(2) 0.59738(18) 0.24321(11) 0.0219(3) Uani 1 1 d .
O1 O 0.23953(17) 0.36872(15) 0.36095(9) 0.0226(3) Uani 1 1 d .
O2 O 0.0771(2) 0.32012(16) 0.19595(9) 0.0272(3) Uani 1 1 d .
O3 O -0.07256(18) 0.23063(15) 0.34313(9) 0.0233(3) Uani 1 1 d .
O4 O -0.17957(18) 0.38415(16) 0.25182(9) 0.0266(3) Uani 1 1 d .
Ti1 Ti 0.04780(4) 0.39307(4) 0.29521(2) 0.01887(10) Uani 1 1 d .

loop_
_atom_site_aniso_label
_atom_site_aniso_U_11
_atom_site_aniso_U_22
_atom_site_aniso_U_33
_atom_site_aniso_U_23
_atom_site_aniso_U_13
_atom_site_aniso_U_12
C1 0.0173(9) 0.0207(9) 0.0257(10) 0.0046(8) 0.0074(8) 0.0023(8)
C2 0.0239(10) 0.0260(11) 0.0328(11) 0.0070(9) 0.0112(9) 0.0086(8)
C3 0.0242(11) 0.0280(11) 0.0379(12) 0.0140(9) 0.0090(9) 0.0084(9)
C4 0.0238(10) 0.0307(11) 0.0274(11) 0.0111(9) 0.0064(8) 0.0018(9)
C5 0.0275(11) 0.0297(11) 0.0249(10) 0.0036(8) 0.0075(8) 0.0065(9)
C6 0.0213(10) 0.0229(10) 0.0248(10) 0.0043(8) 0.0068(8) 0.0049(8)
C7 0.0259(10) 0.0222(10) 0.0253(10) 0.0009(8) 0.0091(8) 0.0065(8)
C8 0.0196(9) 0.0187(9) 0.0302(11) 0.0038(8) 0.0074(8) 0.0054(8)
C9 0.0295(11) 0.0243(11) 0.0336(12) 0.0003(9) 0.0097(9) 0.0091(9)
C10 0.0323(12) 0.0221(11) 0.0454(14) 0.0006(9) 0.0137(10) 0.0111(9)
C11 0.0315(12) 0.0230(11) 0.0512(15) 0.0096(10) 0.0122(11) 0.0135(9)
C12 0.0255(11) 0.0247(11) 0.0361(12) 0.0093(9) 0.0083(9) 0.0087(9)
C13 0.0188(9) 0.0180(9) 0.0315(11) 0.0030(8) 0.0076(8) 0.0038(8)
C14 0.0246(10) 0.0255(10) 0.0282(11) 0.0097(8) 0.0072(8) 0.0087(8)
C15 0.0224(10) 0.0311(11) 0.0233(10) 0.0080(8) 0.0062(8) 0.0103(8)
C16 0.0285(11) 0.0377(12) 0.0280(11) 0.0139(9) 0.0097(9) 0.0131(10)
C17 0.0285(11) 0.0533(15) 0.0227(11) 0.0124(10) 0.0097(9) 0.0162(11)
C18 0.0380(13) 0.0474(14) 0.0256(11) 0.0040(10) 0.0122(10) 0.0206(11)
C19 0.0372(12) 0.0333(12) 0.0261(11) 0.0035(9) 0.0107(9) 0.0154(10)
C20 0.0240(10) 0.0301(11) 0.0201(10) 0.0050(8) 0.0062(8) 0.0094(9)
C21 0.0428(14) 0.0494(15) 0.0289(12) 0.0147(11) 0.0074(10) 0.0159(12)
C22 0.0468(15) 0.0694(19) 0.0306(13) 0.0197(13) 0.0208(12) 0.0236(14)
C23 0.0224(10) 0.0187(9) 0.0224(9) 0.0006(7) 0.0086(8) 0.0052(8)
C24 0.0292(11) 0.0253(11) 0.0338(12) 0.0103(9) 0.0118(9) 0.0076(9)
C25 0.0277(12) 0.0295(12) 0.0429(13) 0.0085(10) 0.0155(10) 0.0026(9)
C26 0.0218(11) 0.0385(13) 0.0412(13) 0.0071(10) 0.0089(9) 0.0074(10)
C27 0.0249(11) 0.0329(12) 0.0362(12) 0.0099(10) 0.0061(9) 0.0100(9)
C28 0.0236(10) 0.0206(10) 0.0240(10) 0.0025(8) 0.0076(8) 0.0051(8)
C29 0.0529(19) 0.059(2) 0.076(2) -0.0323(18) 0.0050(17) 0.0088(16)
Cl1 0.0621(5) 0.0515(4) 0.0826(6) 0.0201(4) 0.0268(4) 0.0250(4)
Cl2 0.0858(6) 0.0915(7) 0.0447(4) 0.0118(4) 0.0204(4) 0.0486(5)
N1 0.0210(8) 0.0187(8) 0.0254(9) 0.0039(7) 0.0084(7) 0.0060(7)
N2 0.0194(8) 0.0195(8) 0.0257(9) 0.0038(7) 0.0067(7) 0.0057(7)
O1 0.0211(7) 0.0231(7) 0.0233(7) 0.0037(6) 0.0075(6) 0.0070(6)
O2 0.0365(8) 0.0223(7) 0.0236(7) 0.0036(6) 0.0130(6) 0.0088(6)
O3 0.0221(7) 0.0198(7) 0.0280(7) 0.0079(6) 0.0078(6) 0.0066(6)
O4 0.0228(7) 0.0258(8) 0.0291(8) 0.0113(6) 0.0054(6) 0.0065(6)
Ti1 0.02051(18) 0.01618(18) 0.01932(18) 0.00361(13) 0.00679(13) 0.00522(14)

loop_
_atom_type_symbol
_atom_type_description
_atom_type_scat_dispersion_real
_atom_type_scat_dispersion_imag
_atom_type_scat_source
C C 0.0033 0.0016 'International Tables Vol C Tables 4.2.6.8 and 6.1.1.4'
H H 0.0000 0.0000 'International Tables Vol C Tables 4.2.6.8 and 6.1.1.4'
N N 0.0061 0.0033 'International Tables Vol C Tables 4.2.6.8 and 6.1.1.4'
O O 0.0106 0.0060 'International Tables Vol C Tables 4.2.6.8 and 6.1.1.4'
Cl Cl 0.1484 0.1585 'International Tables Vol C Tables 4.2.6.8 and 6.1.1.4'
Ti Ti 0.2776 0.4457 'International Tables Vol C Tables 4.2.6.8 and 6.1.1.4'

loop_
_geom_angle_atom_site_label_1
_geom_angle_atom_site_label_2
_geom_angle_atom_site_label_3
_geom_angle
O1 C1 C2 120.13(18)
O1 C1 C6 121.37(18)
C2 C1 C6 118.43(19)
C3 C2 C1 120.1(2)
C3 C2 H2 119.9
C1 C2 H2 119.9
C2 C3 C4 122.4(2)
C2 C3 H3 118.8
C4 C3 H3 118.8
C5 C4 C3 117.6(2)
C5 C4 C21 120.8(2)
C3 C4 C21 121.6(2)
C4 C5 C6 121.9(2)
C4 C5 H5 119.0
C6 C5 H5 119.0
C5 C6 C1 119.53(19)
C5 C6 C7 119.14(19)
C1 C6 C7 120.66(19)
N1 C7 C6 124.30(19)
N1 C7 H7 117.9
C6 C7 H7 117.9
C9 C8 C13 120.04(19)
C9 C8 N1 126.1(2)
C13 C8 N1 113.85(18)
C10 C9 C8 119.2(2)
C10 C9 H9 120.4
C8 C9 H9 120.4
C11 C10 C9 120.7(2)
C11 C10 H10 119.6
C9 C10 H10 119.6
C10 C11 C12 120.4(2)
C10 C11 H11 119.8
C12 C11 H11 119.8
C11 C12 C13 119.5(2)
C11 C12 H12 120.2
C13 C12 H12 120.2
C12 C13 C8 120.04(19)
C12 C13 N2 125.2(2)
C8 C13 N2 114.78(18)
N2 C14 C15 125.30(19)
N2 C14 H14 117.3
C15 C14 H14 117.3
C20 C15 C16 119.3(2)
C20 C15 C14 122.65(19)
C16 C15 C14 118.1(2)
C17 C16 C15 122.0(2)
C17 C16 H16 119.0
C15 C16 H16 119.0
C16 C17 C18 117.8(2)
C16 C17 C22 121.7(2)
C18 C17 C22 120.5(2)
C19 C18 C17 122.1(2)
C19 C18 H18 119.0
C17 C18 H18 119.0
C18 C19 C20 120.1(2)
C18 C19 H19 119.9
C20 C19 H19 119.9
O2 C20 C19 119.9(2)
O2 C20 C15 121.36(19)
C19 C20 C15 118.7(2)
C4 C21 H21A 109.5
C4 C21 H21B 109.5
H21A C21 H21B 109.5
C4 C21 H21C 109.5
H21A C21 H21C 109.5
H21B C21 H21C 109.5
C17 C22 H22A 109.5
C17 C22 H22B 109.5
H22A C22 H22B 109.5
C17 C22 H22C 109.5
H22A C22 H22C 109.5
H22B C22 H22C 109.5
O3 C23 C24 125.94(19)
O3 C23 C28 113.55(17)
C24 C23 C28 120.51(19)
C25 C24 C23 118.4(2)
C25 C24 H24 120.8
C23 C24 H24 120.8
C26 C25 C24 121.1(2)
C26 C25 H25 119.4
C24 C25 H25 119.4
C25 C26 C27 120.7(2)
C25 C26 H26 119.6
C27 C26 H26 119.6
C28 C27 C26 118.6(2)
C28 C27 H27 120.7
C26 C27 H27 120.7
O4 C28 C27 126.31(19)
O4 C28 C23 113.04(18)
C27 C28 C23 120.64(19)
Cl2 C29 Cl1 111.89(18)
Cl2 C29 H29A 109.2
Cl1 C29 H29A 109.2
Cl2 C29 H29B 109.2
Cl1 C29 H29B 109.2
H29A C29 H29B 107.9
C7 N1 C8 121.07(18)
C7 N1 Ti1 123.64(14)
C8 N1 Ti1 115.29(13)
C14 N2 C13 119.56(18)
C14 N2 Ti1 127.34(14)
C13 N2 Ti1 113.10(13)
C1 O1 Ti1 128.66(13)
C20 O2 Ti1 139.49(14)
C23 O3 Ti1 116.96(12)
C28 O4 Ti1 117.23(13)
O2 Ti1 O1 92.19(7)
O2 Ti1 O3 109.97(7)
O1 Ti1 O3 84.17(6)
O2 Ti1 O4 98.88(7)
O1 Ti1 O4 162.22(6)
O3 Ti1 O4 79.01(6)
O2 Ti1 N1 149.76(7)
O1 Ti1 N1 82.06(7)
O3 Ti1 N1 99.00(7)
O4 Ti1 N1 94.87(7)
O2 Ti1 N2 83.02(7)
O1 Ti1 N2 115.00(6)
O3 Ti1 N2 157.05(6)
O4 Ti1 N2 80.34(6)
N1 Ti1 N2 72.87(7)

loop_
_geom_bond_atom_site_label_1
_geom_bond_atom_site_label_2
_geom_bond_distance
C1 O1 1.323(2)
C1 C2 1.404(3)
C1 C6 1.417(3)
C2 C3 1.378(3)
C2 H2 0.9500
C3 C4 1.404(3)
C3 H3 0.9500
C4 C5 1.376(3)
C4 C21 1.507(3)
C5 C6 1.408(3)
C5 H5 0.9500
C6 C7 1.432(3)
C7 N1 1.296(3)
C7 H7 0.9500
C8 C9 1.397(3)
C8 C13 1.399(3)
C8 N1 1.423(3)
C9 C10 1.387(3)
C9 H9 0.9500
C10 C11 1.385(4)
C10 H10 0.9500
C11 C12 1.385(3)
C11 H11 0.9500
C12 C13 1.392(3)
C12 H12 0.9500
C13 N2 1.426(3)
C14 N2 1.299(3)
C14 C15 1.429(3)
C14 H14 0.9500
C15 C20 1.408(3)
C15 C16 1.414(3)
C16 C17 1.376(3)
C16 H16 0.9500
C17 C18 1.392(4)
C17 C22 1.515(3)
C18 C19 1.389(3)
C18 H18 0.9500
C19 C20 1.398(3)
C19 H19 0.9500
C20 O2 1.331(2)
C21 H21A 0.9800
C21 H21B 0.9800
C21 H21C 0.9800
C22 H22A 0.9800
C22 H22B 0.9800
C22 H22C 0.9800
C23 O3 1.347(2)
C23 C24 1.391(3)
C23 C28 1.400(3)
C24 C25 1.390(3)
C24 H24 0.9500
C25 C26 1.385(3)
C25 H25 0.9500
C26 C27 1.392(3)
C26 H26 0.9500
C27 C28 1.388(3)
C27 H27 0.9500
C28 O4 1.345(2)
C29 Cl2 1.751(4)
C29 Cl1 1.770(4)
C29 H29A 0.9900
C29 H29B 0.9900
N1 Ti1 2.1460(18)
N2 Ti1 2.1843(18)
O1 Ti1 1.8861(15)
O2 Ti1 1.8795(15)
O3 Ti1 1.9366(15)
O4 Ti1 1.9384(16)
